data_9002027
loop_
_publ_author_name
'Chateau, C.'
'Haines, J.'
'Leger, J. M.'
'LeSauze, A.'
'Marchand, R.'

_publ_section_title
;
 A moganite-type phase in the silica analog phosphorus oxynitride
;
_journal_name_full 'American Mineralogist'
_journal_page_first 207
_journal_page_last 210
_journal_volume 84
_journal_year 1999
_chemical_formula_sum 'N O P'
_chemical_name_mineral PON
_space_group_IT_number 15
_symmetry_space_group_name_Hall '-I 2ya'
_symmetry_space_group_name_H-M 'I 1 2/a 1'
_cell_angle_alpha 90
_cell_angle_beta 90.00
_cell_angle_gamma 90
_cell_length_a 8.5173
_cell_length_b 4.7453
_cell_length_c 10.3990
_cell_formula_units_Z 12
_cell_volume 420.298
_database_code_amcsd 0002089
_exptl_crystal_density_diffrn 2.891
_cod_original_formula_sum 'P (O N)'
_cod_database_code 9002027
_amcsd_formula_title PON

loop_
_space_group_symop_operation_xyz
x,y,z
1/2+x,1/2+y,1/2+z
1/2-x,y,-z
-x,1/2+y,1/2-z
1/2+x,-y,z
+x,1/2-y,1/2+z
-x,-y,-z
1/2-x,1/2-y,1/2-z

loop_
_atom_site_label
_atom_site_fract_x
_atom_site_fract_y
_atom_site_fract_z
_atom_site_occupancy
_atom_site_U_iso_or_equiv
P1 0.25000 -0.01310 0.00000 1.00000 0.04889
P2 0.00310 0.24290 0.16530 1.00000 0.04889
O1 -0.00500 0.06020 0.29040 0.50000 0.04889
N1 -0.00500 0.06020 0.29040 0.50000 0.04889
O2 0.16480 0.18420 0.09870 0.50000 0.04889
N2 0.16480 0.18420 0.09870 0.50000 0.04889
O3 -0.13300 0.20220 0.07150 0.50000 0.04889
N3 -0.13300 0.20220 0.07150 0.50000 0.04889

loop_
_cod_related_entry_id
_cod_related_entry_database
_cod_related_entry_code
1 AMCSD 0002089
